data_4322685
loop_
_publ_author_name
'Takeichiro Koga'
'Hideki Furutachi'
'Takako Nakamura'
'Nobuo Fukita'
'Masaaki Ohba'
'Kazuhiro Takahashi'
'Hisashi \=Okawa'

_publ_section_title
;
 Dinuclear Nickel(II) Complexes of Phenol-Based "End-Off" Compartmental
 Ligands and Their Urea Adducts Relevant to the Urease Active Site
;
_journal_name_full 'Inorganic Chemistry'
_journal_page_first 989
_journal_page_last 996
_journal_paper_doi 10.1021/ic971209p
_journal_volume 37
_journal_year 1998
_chemical_formula_sum 'C22 H35 Br N6 Ni2 O4 S2'
_space_group_IT_number 2
_symmetry_cell_setting triclinic
_symmetry_Int_Tables_number 2
_symmetry_space_group_name_Hall '-P 1'
_symmetry_space_group_name_H-M 'P -1'
_audit_creation_date 'Mon Aug 25 21:32:28 1997'
_audit_creation_method 'from TEXRAY.INF file'
_cell_angle_alpha 103.53(2)
_cell_angle_beta 100.91(1)
_cell_angle_gamma 85.62(1)
_cell_formula_units_Z 2.00
_cell_length_a 10.167(1)
_cell_length_b 16.119(2)
_cell_length_c 9.472(3)
_cell_measurement_reflns_used 25
_cell_measurement_temperature 20.0
_cell_measurement_theta_max 29.98
_cell_measurement_theta_min 29.49
_cell_volume 1481.1(5)
_computing_cell_refinement 'MSC/AFC Diffractometer Control'
_computing_data_collection 'MSC/AFC Diffractometer Control'
_computing_data_reduction 'teXsan: PROCESS (MSC)'
_computing_publication_material 'teXsan: FINISH (MSC)'
_computing_structure_refinement 'teXsan: LS (MSC)'
_computing_structure_solution SHELXS86
_diffrn_ambient_temperature 20.0
_diffrn_measurement_device AFC7R
_diffrn_measurement_method 'omega/2-theta scans'
_diffrn_orient_matrix_UB_11 -0.08443
_diffrn_orient_matrix_UB_12 -0.03028
_diffrn_orient_matrix_UB_13 -0.00877
_diffrn_orient_matrix_UB_21 0.05073
_diffrn_orient_matrix_UB_22 -0.05607
_diffrn_orient_matrix_UB_23 -0.01577
_diffrn_orient_matrix_UB_31 0.01850
_diffrn_orient_matrix_UB_32 0.00395
_diffrn_orient_matrix_UB_33 0.10884
_diffrn_radiation_monochromator graphite
_diffrn_radiation_source 'X-ray tube'
_diffrn_radiation_type MoKalpha
_diffrn_radiation_wavelength 0.7107
_diffrn_reflns_av_R_equivalents 1.98
_diffrn_reflns_limit_h_max 12
_diffrn_reflns_limit_h_min 0
_diffrn_reflns_limit_k_max 18
_diffrn_reflns_limit_k_min -15
_diffrn_reflns_limit_l_max 0
_diffrn_reflns_limit_l_min -8
_diffrn_reflns_number 5532
_diffrn_reflns_theta_max 24.9959
_diffrn_standards_decay_% 1.35
_diffrn_standards_interval_count 150
_diffrn_standards_number 3
_exptl_absorpt_coefficient_mu_cm 28.028
_exptl_absorpt_correction_T_max 1.000
_exptl_absorpt_correction_T_min 0.620
_exptl_absorpt_correction_type psi-scan
_exptl_crystal_colour green
_exptl_crystal_density_diffrn 1.589
_exptl_crystal_description prismatic
_exptl_crystal_F_000 728.00
_exptl_crystal_size_max 0.300
_exptl_crystal_size_min 0.150
_refine_diff_density_max -1.04930
_refine_diff_density_min 0.65070
_refine_ls_extinction_coef 19.72937
_refine_ls_extinction_method Zachariasen_type_2_Gaussian_isotropic
_refine_ls_goodness_of_fit_obs 1.940
_refine_ls_matrix_type full
_refine_ls_number_parameters 335
_refine_ls_number_reflns 4160
_refine_ls_number_restraints 0
_refine_ls_R_factor_obs 0.0500
_refine_ls_shift/esd_max 0.1060
_refine_ls_structure_factor_coef F
_refine_ls_weighting_scheme unit
_refine_ls_wR_factor_obs 0.0540
_cod_data_source_file ic971209p_2.cif
_cod_data_source_block '[Ni(L2)(AcO)(NCS)2(MeOH)](complex3)'
_cod_original_cell_volume 1481.2(5)
_cod_original_sg_symbol_H-M 'P -1 '
_cod_original_formula_sum 'C22 H35 N6 O4 S2 Br Ni2'
_cod_database_code 4322685

loop_
_symmetry_equiv_pos_as_xyz
'   +x,   +y,   +z'
'   -x,   -y,   -z'

loop_
_atom_site_aniso_label
_atom_site_aniso_U_11
_atom_site_aniso_U_22
_atom_site_aniso_U_33
_atom_site_aniso_U_12
_atom_site_aniso_U_13
_atom_site_aniso_U_23
Br1 0.0524(4) 0.0508(4) 0.0636(5) -0.0015(3) 0.0046(3) -0.0125(3)
Ni1 0.0405(4) 0.0352(4) 0.0385(4) -0.0085(3) 0.0050(3) 0.0075(3)
Ni2 0.0327(4) 0.0401(4) 0.0385(4) -0.0091(3) -0.0006(3) 0.0118(3)
S1 0.0365(10) 0.106(2) 0.067(1) -0.008(1) -0.0040(9) 0.021(1)
S2 0.110(2) 0.060(1) 0.065(1) -0.018(1) 0.031(1) -0.011(1)
O1 0.042(2) 0.035(2) 0.040(2) -0.009(2) 0.002(2) 0.003(2)
O2 0.048(3) 0.059(3) 0.044(3) -0.011(2) -0.002(2) 0.022(2)
O3 0.039(2) 0.059(3) 0.051(3) -0.011(2) -0.003(2) 0.024(2)
O4 0.037(2) 0.050(3) 0.058(3) -0.010(2) -0.001(2) 0.008(2)
N1 0.050(3) 0.034(3) 0.050(3) -0.010(2) 0.004(3) 0.010(2)
N2 0.061(4) 0.039(3) 0.044(3) -0.006(3) 0.012(3) 0.011(2)
N3 0.044(3) 0.046(3) 0.040(3) -0.013(2) -0.001(2) 0.013(2)
N4 0.038(3) 0.055(3) 0.046(3) -0.010(2) 0.007(2) 0.013(3)
N5 0.045(3) 0.059(4) 0.052(3) -0.009(3) 0.002(3) 0.015(3)
N6 0.044(3) 0.047(3) 0.046(3) -0.008(2) 0.005(2) 0.012(3)
C1 0.032(3) 0.037(3) 0.045(3) -0.006(2) -0.002(3) 0.009(3)
C2 0.042(3) 0.034(3) 0.033(3) -0.002(3) 0.005(3) 0.000(2)
C3 0.040(3) 0.049(4) 0.043(4) -0.002(3) 0.003(3) 0.006(3)
C4 0.038(3) 0.046(4) 0.058(4) -0.003(3) 0.001(3) 0.003(3)
C5 0.042(4) 0.037(3) 0.062(4) -0.005(3) 0.002(3) 0.008(3)
C6 0.040(3) 0.034(3) 0.047(4) -0.003(3) 0.007(3) 0.004(3)
C7 0.044(4) 0.043(4) 0.049(4) -0.009(3) 0.002(3) 0.013(3)
C8 0.067(5) 0.046(4) 0.059(4) -0.010(3) 0.019(4) 0.013(3)
C9 0.073(5) 0.047(4) 0.056(4) -0.007(3) 0.019(4) 0.016(3)
C10 0.091(6) 0.042(4) 0.062(5) -0.023(4) 0.004(4) 0.002(4)
C11 0.075(5) 0.052(4) 0.085(6) 0.017(4) 0.026(5) 0.025(4)
C12 0.048(4) 0.052(4) 0.058(4) -0.003(3) 0.006(3) 0.022(3)
C13 0.053(4) 0.058(5) 0.065(5) -0.022(4) -0.005(4) 0.005(4)
C14 0.074(5) 0.048(4) 0.056(4) -0.015(4) 0.006(4) 0.024(3)
C15 0.057(4) 0.060(5) 0.069(5) -0.020(4) 0.017(4) 0.015(4)
C16 0.042(4) 0.084(6) 0.081(6) 0.007(4) 0.022(4) 0.030(5)
C17 0.066(5) 0.069(5) 0.044(4) -0.015(4) 0.003(3) 0.009(4)
C18 0.044(4) 0.054(4) 0.049(4) -0.007(3) -0.001(3) 0.014(3)
C19 0.053(5) 0.132(8) 0.086(6) -0.024(5) -0.023(4) 0.061(6)
C20 0.038(4) 0.047(4) 0.049(4) -0.011(3) -0.001(3) 0.015(3)
C21 0.050(4) 0.041(4) 0.048(4) -0.012(3) 0.007(3) 0.007(3)
C22 0.045(4) 0.066(5) 0.084(6) -0.003(4) 0.003(4) 0.015(4)

loop_
_atom_site_label
_atom_site_fract_x
_atom_site_fract_y
_atom_site_fract_z
_atom_site_U_iso_or_equiv
_atom_site_thermal_displace_type
_atom_site_calc_flag
_atom_site_calc_attached_atom
Br1 0.34689(7) -0.07661(5) -0.29603(9) 0.0606(2) Uij ? ?
Ni1 0.28251(8) 0.34193(5) 0.22023(8) 0.0381(2) Uij ? ?
Ni2 0.18201(7) 0.22380(5) 0.37424(8) 0.0371(2) Uij ? ?
S1 0.6230(2) 0.2066(2) 0.6727(2) 0.0708(7) Uij ? ?
S2 0.1920(3) 0.4958(1) 0.6596(2) 0.0795(7) Uij ? ?
O1 0.3042(4) 0.2163(2) 0.2233(4) 0.040(1) Uij ? ?
O2 0.0960(4) 0.3241(3) 0.0957(5) 0.050(1) Uij ? ?
O3 0.0189(4) 0.2416(3) 0.2216(5) 0.049(1) Uij ? ?
O4 0.4723(4) 0.3530(3) 0.3745(5) 0.050(1) Uij ? ?
N1 0.3711(5) 0.3194(3) 0.0442(6) 0.045(2) Uij ? ?
N2 0.2745(6) 0.4718(3) 0.1990(6) 0.047(2) Uij ? ?
N3 0.1549(5) 0.0907(3) 0.3124(6) 0.043(1) Uij ? ?
N4 0.0594(5) 0.2232(3) 0.5379(6) 0.046(2) Uij ? ?
N5 0.3612(6) 0.2144(4) 0.5238(6) 0.052(2) Uij ? ?
N6 0.2094(5) 0.3605(3) 0.4223(6) 0.045(2) Uij ? ?
C1 0.3193(6) 0.1520(4) 0.1114(7) 0.039(2) Uij ? ?
C2 0.3602(6) 0.1650(4) -0.0173(6) 0.038(2) Uij ? ?
C3 0.3719(6) 0.0942(4) -0.1358(7) 0.045(2) Uij ? ?
C4 0.3419(6) 0.0148(4) -0.1282(8) 0.050(2) Uij ? ?
C5 0.3083(6) 0.0004(4) -0.0010(8) 0.048(2) Uij ? ?
C6 0.2996(6) 0.0675(4) 0.1205(7) 0.041(2) Uij ? ?
C7 0.3914(6) 0.2467(4) -0.0400(7) 0.046(2) Uij ? ?
C8 0.4021(8) 0.3984(4) 0.0046(8) 0.056(2) Uij ? ?
C9 0.2909(8) 0.4638(4) 0.0439(8) 0.057(2) Uij ? ?
C10 0.3807(9) 0.5237(5) 0.3030(9) 0.067(2) Uij ? ?
C11 0.1417(8) 0.5150(5) 0.2183(10) 0.068(3) Uij ? ?
C12 0.2779(7) 0.0486(4) 0.2634(8) 0.052(2) Uij ? ?
C13 0.0374(7) 0.0600(5) 0.1969(8) 0.061(2) Uij ? ?
C14 0.1398(8) 0.0735(4) 0.4547(8) 0.057(2) Uij ? ?
C15 0.0328(7) 0.1314(5) 0.5213(9) 0.060(2) Uij ? ?
C16 -0.0672(7) 0.2730(5) 0.5116(9) 0.066(3) Uij ? ?
C17 0.1283(8) 0.2576(5) 0.6893(8) 0.061(2) Uij ? ?
C18 0.0070(7) 0.2828(4) 0.1222(7) 0.050(2) Uij ? ?
C19 -0.1281(8) 0.2828(7) 0.025(1) 0.088(3) Uij ? ?
C20 0.4703(6) 0.2110(4) 0.5835(7) 0.044(2) Uij ? ?
C21 0.2029(7) 0.4181(4) 0.5232(7) 0.047(2) Uij ? ?
C22 0.5944(7) 0.3145(5) 0.3312(9) 0.067(2) Uij ? ?

loop_
_atom_type_symbol
_atom_type_oxidation_number
_atom_type_number_in_cell
_atom_type_scat_dispersion_real
_atom_type_scat_dispersion_imag
_atom_type_scat_source
C 0 44 0.003 0.002 'International Tables'
H 0 70 0.000 0.000 'International Tables'
O 0 8 0.011 0.006 'International Tables'
N 0 12 0.006 0.003 'International Tables'
S 0 4 0.125 0.123 'International Tables'
Br 0 2 -0.290 2.459 'International Tables'
Ni 0 4 0.339 1.112 'International Tables'

loop_
_geom_angle_atom_site_label_1
_geom_angle_atom_site_label_2
_geom_angle_atom_site_label_3
_geom_angle
_geom_angle_site_symmetry_1
_geom_angle_site_symmetry_2
_geom_angle_site_symmetry_3
_geom_angle_publ_flag
O(1) Ni(1) O(2) 91.1(2) ? ? ? yes
O(1) Ni(1) O(4) 84.4(2) ? ? ? yes
O(1) Ni(1) N(1) 89.7(2) ? ? ? yes
O(1) Ni(1) N(2) 173.5(2) ? ? ? yes
O(1) Ni(1) N(6) 86.9(2) ? ? ? yes
O(2) Ni(1) O(4) 172.2(2) ? ? ? yes
O(2) Ni(1) N(1) 93.0(2) ? ? ? yes
O(2) Ni(1) N(2) 90.5(2) ? ? ? yes
O(2) Ni(1) N(6) 93.0(2) ? ? ? yes
O(4) Ni(1) N(1) 93.3(2) ? ? ? yes
O(4) Ni(1) N(2) 94.7(2) ? ? ? yes
O(4) Ni(1) N(6) 80.4(2) ? ? ? yes
N(1) Ni(1) N(2) 83.9(2) ? ? ? yes
N(1) Ni(1) N(6) 173.1(2) ? ? ? yes
N(2) Ni(1) N(6) 99.3(2) ? ? ? yes
O(1) Ni(2) O(3) 90.5(2) ? ? ? yes
O(1) Ni(2) N(3) 91.6(2) ? ? ? yes
O(1) Ni(2) N(4) 175.8(2) ? ? ? yes
O(1) Ni(2) N(5) 85.0(2) ? ? ? yes
O(1) Ni(2) N(6) 85.4(2) ? ? ? yes
O(3) Ni(2) N(3) 89.9(2) ? ? ? yes
O(3) Ni(2) N(4) 92.1(2) ? ? ? yes
O(3) Ni(2) N(5) 173.9(2) ? ? ? yes
O(3) Ni(2) N(6) 87.7(2) ? ? ? yes
N(3) Ni(2) N(4) 85.3(2) ? ? ? yes
N(3) Ni(2) N(5) 94.3(2) ? ? ? yes
N(3) Ni(2) N(6) 176.2(2) ? ? ? yes
N(4) Ni(2) N(5) 92.6(2) ? ? ? yes
N(4) Ni(2) N(6) 97.9(2) ? ? ? yes
N(5) Ni(2) N(6) 87.8(2) ? ? ? yes
Ni(1) O(1) Ni(2) 94.7(2) ? ? ? yes
Ni(1) O(1) C(1) 127.0(4) ? ? ? yes
Ni(2) O(1) C(1) 127.6(4) ? ? ? yes
Ni(1) O(2) C(18) 124.5(4) ? ? ? yes
Ni(2) O(3) C(18) 129.5(4) ? ? ? yes
Ni(1) O(4) C(22) 121.8(4) ? ? ? yes
Ni(1) N(1) C(7) 127.0(4) ? ? ? yes
Ni(1) N(1) C(8) 113.0(4) ? ? ? yes
C(7) N(1) C(8) 119.7(6) ? ? ? yes
Ni(1) N(2) C(9) 103.4(4) ? ? ? yes
Ni(1) N(2) C(10) 113.1(4) ? ? ? yes
Ni(1) N(2) C(11) 112.1(4) ? ? ? yes
C(9) N(2) C(10) 111.1(6) ? ? ? yes
C(9) N(2) C(11) 108.3(6) ? ? ? yes
C(10) N(2) C(11) 108.7(6) ? ? ? yes
Ni(2) N(3) C(12) 108.3(4) ? ? ? yes
Ni(2) N(3) C(13) 117.1(4) ? ? ? yes
Ni(2) N(3) C(14) 100.5(4) ? ? ? yes
C(12) N(3) C(13) 108.9(5) ? ? ? yes
C(12) N(3) C(14) 111.4(5) ? ? ? yes
C(13) N(3) C(14) 110.5(5) ? ? ? yes
Ni(2) N(4) C(15) 104.8(4) ? ? ? yes
Ni(2) N(4) C(16) 111.3(4) ? ? ? yes
Ni(2) N(4) C(17) 112.6(4) ? ? ? yes
C(15) N(4) C(16) 110.7(5) ? ? ? yes
C(15) N(4) C(17) 109.0(5) ? ? ? yes
C(16) N(4) C(17) 108.3(6) ? ? ? yes
Ni(2) N(5) C(20) 166.8(6) ? ? ? yes
Ni(1) N(6) Ni(2) 88.1(2) ? ? ? yes
Ni(1) N(6) C(21) 135.3(5) ? ? ? yes
Ni(2) N(6) C(21) 136.0(5) ? ? ? yes
O(1) C(1) C(2) 121.5(5) ? ? ? yes
O(1) C(1) C(6) 119.8(5) ? ? ? yes
C(2) C(1) C(6) 118.6(5) ? ? ? yes
C(1) C(2) C(3) 119.3(6) ? ? ? yes
C(1) C(2) C(7) 125.3(5) ? ? ? yes
C(3) C(2) C(7) 115.3(6) ? ? ? yes
C(2) C(3) C(4) 120.4(6) ? ? ? yes
Br(1) C(4) C(3) 118.6(5) ? ? ? yes
Br(1) C(4) C(5) 120.5(5) ? ? ? yes
C(3) C(4) C(5) 120.8(6) ? ? ? yes
C(4) C(5) C(6) 121.0(6) ? ? ? yes
C(1) C(6) C(5) 119.5(6) ? ? ? yes
C(1) C(6) C(12) 120.8(5) ? ? ? yes
C(5) C(6) C(12) 119.6(6) ? ? ? yes
N(1) C(7) C(2) 125.2(6) ? ? ? yes
N(1) C(8) C(9) 106.5(5) ? ? ? yes
N(2) C(9) C(8) 110.7(6) ? ? ? yes
N(3) C(12) C(6) 112.9(5) ? ? ? yes
N(3) C(14) C(15) 111.4(6) ? ? ? yes
N(4) C(15) C(14) 111.6(5) ? ? ? yes
O(2) C(18) O(3) 126.9(6) ? ? ? yes
O(2) C(18) C(19) 116.6(6) ? ? ? yes
O(3) C(18) C(19) 116.5(6) ? ? ? yes
S(1) C(20) N(5) 178.2(6) ? ? ? yes
S(2) C(21) N(6) 179.2(6) ? ? ? yes

loop_
_geom_bond_atom_site_label_1
_geom_bond_atom_site_label_2
_geom_bond_distance
_geom_bond_site_symmetry_1
_geom_bond_site_symmetry_2
_geom_bond_publ_flag
Br(1) C(4) 1.904(7) ? ? yes
Ni(1) O(1) 2.027(4) ? ? yes
Ni(1) O(2) 2.036(4) ? ? yes
Ni(1) O(4) 2.180(4) ? ? yes
Ni(1) N(1) 1.990(5) ? ? yes
Ni(1) N(2) 2.143(5) ? ? yes
Ni(1) N(6) 2.131(5) ? ? yes
Ni(2) O(1) 2.042(4) ? ? yes
Ni(2) O(3) 2.034(4) ? ? yes
Ni(2) N(3) 2.113(5) ? ? yes
Ni(2) N(4) 2.167(5) ? ? yes
Ni(2) N(5) 2.105(6) ? ? yes
Ni(2) N(6) 2.172(5) ? ? yes
S(1) C(20) 1.626(6) ? ? yes
S(2) C(21) 1.589(7) ? ? yes
O(1) C(1) 1.321(7) ? ? yes
O(2) C(18) 1.258(8) ? ? yes
O(3) C(18) 1.257(8) ? ? yes
O(4) C(22) 1.432(9) ? ? yes
N(1) C(7) 1.281(8) ? ? yes
N(1) C(8) 1.481(8) ? ? yes
N(2) C(9) 1.485(8) ? ? yes
N(2) C(10) 1.478(9) ? ? yes
N(2) C(11) 1.494(9) ? ? yes
N(3) C(12) 1.478(9) ? ? yes
N(3) C(13) 1.487(8) ? ? yes
N(3) C(14) 1.476(8) ? ? yes
N(4) C(15) 1.492(9) ? ? yes
N(4) C(16) 1.475(9) ? ? yes
N(4) C(17) 1.470(8) ? ? yes
N(5) C(20) 1.150(8) ? ? yes
N(6) C(21) 1.174(8) ? ? yes
C(1) C(2) 1.425(8) ? ? yes
C(1) C(6) 1.416(8) ? ? yes
C(2) C(3) 1.417(8) ? ? yes
C(2) C(7) 1.450(8) ? ? yes
C(3) C(4) 1.359(9) ? ? yes
C(4) C(5) 1.385(10) ? ? yes
C(5) C(6) 1.394(9) ? ? yes
C(6) C(12) 1.513(9) ? ? yes
C(8) C(9) 1.52(1) ? ? yes
C(14) C(15) 1.51(1) ? ? yes
C(18) C(19) 1.503(9) ? ? yes
